data_4070750
loop_
_publ_author_name
'Di Salvo, Florencia'
'Estrin, Dar\'io A.'
'Leitus, Gregory'
'Doctorovich, Fabio'

_publ_section_title
;
 Synthesis, Structure, and Reactivity of Aliphatic Primary Nitrosamines
 Stabilized by Coordination to [IrCl5]2&#x2212;
;
_journal_issue 9
_journal_name_full Organometallics
_journal_page_first 1985
_journal_paper_doi 10.1021/om700985h
_journal_volume 27
_journal_year 2008
_chemical_formula_sum 'C55 H48 Cl5 Ir N2 O4 P2'
_chemical_formula_weight 1232.34
_chemical_name_systematic
; 
 ? 
;
_space_group_IT_number 2
_symmetry_cell_setting triclinic
_symmetry_space_group_name_Hall '-P 1'
_symmetry_space_group_name_H-M 'P -1'
_atom_sites_solution_hydrogens geom
_atom_sites_solution_primary direct
_atom_sites_solution_secondary difmap
_audit_creation_method SHELXL-97
_cell_angle_alpha 87.69(3)
_cell_angle_beta 65.47(3)
_cell_angle_gamma 66.00(3)
_cell_formula_units_Z 2
_cell_length_a 14.039(3)
_cell_length_b 14.109(3)
_cell_length_c 16.251(3)
_cell_measurement_reflns_used 11071
_cell_measurement_temperature 120(2)
_cell_measurement_theta_max 27.48
_cell_measurement_theta_min 2.55
_cell_volume 2643.0(14)
_computing_cell_refinement HKL
_computing_data_collection 'Collect package (Bruker Nonius)'
_computing_data_reduction HKL
_computing_structure_refinement 'SHELXL-97 (Sheldrick, 1997)'
_computing_structure_solution 'SHELXS-97 (Sheldrick, 1990)'
_diffrn_ambient_temperature 120(2)
_diffrn_measured_fraction_theta_full 0.999
_diffrn_measured_fraction_theta_max 0.999
_diffrn_measurement_device_type 'Nonius KappaCCD'
_diffrn_measurement_method 'phi and omega scans'
_diffrn_radiation_monochromator graphite
_diffrn_radiation_source 'fine-focus sealed tube'
_diffrn_radiation_type MoK\a
_diffrn_radiation_wavelength 0.71073
_diffrn_reflns_av_R_equivalents 0.0000
_diffrn_reflns_av_sigmaI/netI 0.0346
_diffrn_reflns_limit_h_max 15
_diffrn_reflns_limit_h_min -13
_diffrn_reflns_limit_k_max 15
_diffrn_reflns_limit_k_min -15
_diffrn_reflns_limit_l_max 18
_diffrn_reflns_limit_l_min 0
_diffrn_reflns_number 7588
_diffrn_reflns_theta_full 22.00
_diffrn_reflns_theta_max 23.26
_diffrn_reflns_theta_min 2.57
_exptl_absorpt_coefficient_mu 2.886
_exptl_absorpt_correction_T_max 0.7612
_exptl_absorpt_correction_T_min 0.5960
_exptl_absorpt_correction_type none
_exptl_crystal_colour orange
_exptl_crystal_density_diffrn 1.548
_exptl_crystal_density_method 'not measured'
_exptl_crystal_description prism
_exptl_crystal_F_000 1232
_exptl_crystal_size_max 0.20
_exptl_crystal_size_mid 0.10
_exptl_crystal_size_min 0.10
_refine_diff_density_max 2.638
_refine_diff_density_min -1.336
_refine_diff_density_rms 0.129
_refine_ls_extinction_method none
_refine_ls_goodness_of_fit_ref 1.242
_refine_ls_hydrogen_treatment mixed
_refine_ls_matrix_type full
_refine_ls_number_parameters 612
_refine_ls_number_reflns 7588
_refine_ls_number_restraints 0
_refine_ls_restrained_S_all 1.242
_refine_ls_R_factor_all 0.0619
_refine_ls_R_factor_gt 0.0533
_refine_ls_shift/su_max 0.013
_refine_ls_shift/su_mean 0.001
_refine_ls_structure_factor_coef Fsqd
_refine_ls_weighting_details 'calc w=1/[\s^2^(Fo^2^)+(0.0129P)^2^+27.4309P] where P=(Fo^2^+2Fc^2^)/3'
_refine_ls_weighting_scheme calc
_refine_ls_wR_factor_gt 0.1117
_refine_ls_wR_factor_ref 0.1153
_reflns_number_gt 6738
_reflns_number_total 7588
_reflns_threshold_expression >2sigma(I)
_cod_data_source_file om700985h-file002.cif
_cod_data_source_block m541a
_cod_depositor_comments
;
The following automatic conversions were performed:

'_symmetry_cell_setting' value 'Triclinic' changed to 'triclinic'
according to /home/saulius/struct/CIF-dictionaries/cif_core.dic
dictionary named 'cif_core.dic' version 2.4.1 from 2010-06-29.

Automatic conversion script
Id: cif_fix_values 1715 2011-07-08 13:25:40Z adriana 
;
_cod_original_cell_volume 2643.0(9)
_cod_original_sg_symbol_H-M P-1
_cod_database_code 4070750

loop_
_symmetry_equiv_pos_as_xyz
'x, y, z'
'-x, -y, -z'

loop_
_atom_site_label
_atom_site_type_symbol
_atom_site_fract_x
_atom_site_fract_y
_atom_site_fract_z
_atom_site_U_iso_or_equiv
_atom_site_adp_type
_atom_site_occupancy
_atom_site_symmetry_multiplicity
_atom_site_calc_flag
_atom_site_refinement_flags
_atom_site_disorder_assembly
_atom_site_disorder_group
P2 P 0.64304(18) 0.32110(18) 0.32764(15) 0.0255(5) Uani 1 1 d . C .
C201 C 0.7460(7) 0.3398(7) 0.3556(6) 0.029(2) Uani 1 1 d . . .
C202 C 0.8271(8) 0.3707(7) 0.2900(7) 0.035(2) Uani 1 1 d . . .
H202 H 0.8277 0.3816 0.2318 0.042 Uiso 1 1 calc R . .
C203 C 0.9056(8) 0.3849(8) 0.3120(7) 0.039(2) Uani 1 1 d . . .
H203 H 0.9604 0.4062 0.2685 0.047 Uiso 1 1 calc R . .
C204 C 0.9059(9) 0.3688(8) 0.3952(8) 0.048(3) Uani 1 1 d . . .
H204 H 0.9607 0.3789 0.4093 0.057 Uiso 1 1 calc R . .
C205 C 0.8272(9) 0.3380(9) 0.4586(8) 0.051(3) Uani 1 1 d . . .
H205 H 0.8285 0.3266 0.5162 0.061 Uiso 1 1 calc R . .
C206 C 0.7457(9) 0.3231(8) 0.4402(7) 0.040(2) Uani 1 1 d . . .
H206 H 0.6912 0.3021 0.4845 0.048 Uiso 1 1 calc R . .
C207 C 0.7211(7) 0.2439(6) 0.2150(6) 0.0214(19) Uani 1 1 d . . .
C208 C 0.7162(8) 0.2908(7) 0.1393(6) 0.032(2) Uani 1 1 d . . .
H208 H 0.6689 0.3638 0.1466 0.039 Uiso 1 1 calc R . .
C209 C 0.7800(8) 0.2314(8) 0.0537(6) 0.039(2) Uani 1 1 d . . .
H209 H 0.7779 0.2644 0.0019 0.046 Uiso 1 1 calc R . .
C210 C 0.8456(7) 0.1269(7) 0.0415(6) 0.029(2) Uani 1 1 d . . .
H210 H 0.8870 0.0868 -0.0179 0.035 Uiso 1 1 calc R . .
C211 C 0.8521(9) 0.0793(8) 0.1153(7) 0.047(3) Uani 1 1 d . . .
H211 H 0.8979 0.0059 0.1072 0.056 Uiso 1 1 calc R . .
C212 C 0.7916(8) 0.1385(8) 0.2022(7) 0.044(3) Uani 1 1 d . . .
H212 H 0.7991 0.1060 0.2529 0.053 Uiso 1 1 calc R . .
C213 C 0.5655(9) 0.2609(9) 0.4138(7) 0.042(3) Uani 1 1 d . . .
C214 C 0.4539(9) 0.3158(12) 0.4754(8) 0.066(4) Uani 1 1 d . C .
H214 H 0.4144 0.3884 0.4740 0.079 Uiso 1 1 calc R . .
C215 C 0.3966(12) 0.2674(18) 0.5404(10) 0.094(6) Uani 1 1 d . . .
H215 H 0.3188 0.3090 0.5831 0.113 Uiso 1 1 calc R A 2
C216 C 0.442(2) 0.1704(19) 0.5463(10) 0.124(10) Uani 1 1 d . C .
H216 H 0.3947 0.1359 0.5778 0.149 Uiso 1 1 calc R B 1
C217 C 0.645(2) 0.1576(15) 0.4324(13) 0.036(5) Uani 0.50 1 d P C 1
H217 H 0.7272 0.1309 0.4027 0.044 Uiso 0.50 1 calc PR C 1
C218 C 0.587(2) 0.1044(17) 0.4978(13) 0.047(6) Uani 0.50 1 d P C 1
H218 H 0.6266 0.0382 0.5120 0.057 Uiso 0.50 1 calc PR C 1
C217 C 0.515(2) 0.127(2) 0.473(2) 0.068(8) Uani 0.50 1 d P C 2
H21A H 0.5301 0.0564 0.4576 0.082 Uiso 0.50 1 calc PR C 2
C218 C 0.586(2) 0.171(2) 0.4022(18) 0.067(7) Uani 0.50 1 d P C 2
H21B H 0.6481 0.1270 0.3472 0.080 Uiso 0.50 1 calc PR C 2
C219 C 0.5405(7) 0.4454(7) 0.3230(6) 0.031(2) Uani 1 1 d . . .
C220 C 0.5446(8) 0.5388(7) 0.3424(6) 0.038(2) Uani 1 1 d . C .
H220 H 0.6022 0.5368 0.3597 0.045 Uiso 1 1 calc R . .
C221 C 0.4538(8) 0.4497(9) 0.2992(7) 0.043(3) Uani 1 1 d . C .
H221 H 0.4487 0.3871 0.2871 0.051 Uiso 1 1 calc R . .
C222 C 0.3756(9) 0.5461(9) 0.2933(7) 0.048(3) Uani 1 1 d . . .
H222 H 0.3166 0.5494 0.2772 0.057 Uiso 1 1 calc R C .
C223 C 0.3832(9) 0.6366(9) 0.3107(7) 0.049(3) Uani 1 1 d . C .
H223 H 0.3310 0.7021 0.3046 0.059 Uiso 1 1 calc R . .
C224 C 0.4663(9) 0.6330(8) 0.3368(7) 0.049(3) Uani 1 1 d . . .
H224 H 0.4690 0.6962 0.3509 0.058 Uiso 1 1 calc R C .
P1 P 0.36535(17) 0.17977(17) 0.17907(15) 0.0202(5) Uani 1 1 d . . .
C100 C 0.2826(7) 0.2697(7) 0.2844(6) 0.025(2) Uani 1 1 d . . .
C101 C 0.2810(8) 0.2299(8) 0.3645(7) 0.042(3) Uani 1 1 d . . .
H101 H 0.3270 0.1577 0.3619 0.050 Uiso 1 1 calc R . .
C102 C 0.2121(9) 0.2961(9) 0.4484(7) 0.049(3) Uani 1 1 d . . .
H102 H 0.2089 0.2688 0.5034 0.058 Uiso 1 1 calc R . .
C103 C 0.1486(8) 0.4015(8) 0.4512(7) 0.038(2) Uani 1 1 d . . .
H103 H 0.1040 0.4472 0.5082 0.046 Uiso 1 1 calc R . .
C104 C 0.1490(8) 0.4413(8) 0.3722(7) 0.038(2) Uani 1 1 d . . .
H104 H 0.1059 0.5142 0.3747 0.045 Uiso 1 1 calc R . .
C105 C 0.2136(7) 0.3738(7) 0.2879(6) 0.030(2) Uani 1 1 d . . .
H105 H 0.2098 0.3996 0.2339 0.036 Uiso 1 1 calc R . .
C106 C 0.2674(7) 0.1567(6) 0.1461(6) 0.0187(18) Uani 1 1 d . . .
C107 C 0.1733(7) 0.1480(7) 0.2151(6) 0.028(2) Uani 1 1 d . . .
H107 H 0.1600 0.1577 0.2771 0.033 Uiso 1 1 calc R . .
C108 C 0.0978(8) 0.1250(8) 0.1934(7) 0.038(2) Uani 1 1 d . . .
H108 H 0.0332 0.1182 0.2403 0.045 Uiso 1 1 calc R . .
C109 C 0.1184(8) 0.1121(7) 0.1028(7) 0.032(2) Uani 1 1 d . . .
H109 H 0.0669 0.0972 0.0877 0.039 Uiso 1 1 calc R . .
C110 C 0.2124(8) 0.1204(7) 0.0340(6) 0.031(2) Uani 1 1 d . . .
H110 H 0.2261 0.1107 -0.0281 0.037 Uiso 1 1 calc R . .
C111 C 0.2865(7) 0.1430(6) 0.0559(6) 0.0247(19) Uani 1 1 d . . .
H111 H 0.3513 0.1493 0.0087 0.030 Uiso 1 1 calc R . .
C112 C 0.4544(7) 0.2254(7) 0.0897(6) 0.026(2) Uani 1 1 d . . .
C113 C 0.5407(8) 0.1518(8) 0.0107(6) 0.035(2) Uani 1 1 d . . .
H113 H 0.5498 0.0814 0.0074 0.042 Uiso 1 1 calc R . .
C114 C 0.6118(9) 0.1821(9) -0.0615(7) 0.047(3) Uani 1 1 d . . .
H114 H 0.6694 0.1323 -0.1148 0.056 Uiso 1 1 calc R . .
C115 C 0.6006(9) 0.2826(10) -0.0576(8) 0.052(3) Uani 1 1 d . . .
H115 H 0.6484 0.3032 -0.1088 0.062 Uiso 1 1 calc R . .
C116 C 0.5206(10) 0.3538(9) 0.0202(9) 0.053(3) Uani 1 1 d . . .
H116 H 0.5164 0.4226 0.0230 0.064 Uiso 1 1 calc R . .
C117 C 0.4464(8) 0.3289(7) 0.0941(7) 0.033(2) Uani 1 1 d . . .
H117 H 0.3907 0.3798 0.1471 0.040 Uiso 1 1 calc R . .
C118 C 0.4617(7) 0.0586(6) 0.1967(6) 0.0217(19) Uani 1 1 d . . .
C119 C 0.5580(7) 0.0564(7) 0.2045(7) 0.034(2) Uani 1 1 d . . .
H119 H 0.5727 0.1169 0.1980 0.041 Uiso 1 1 calc R . .
C120 C 0.6311(8) -0.0330(7) 0.2216(7) 0.037(2) Uani 1 1 d . . .
H120 H 0.6955 -0.0338 0.2283 0.045 Uiso 1 1 calc R . .
C121 C 0.6115(8) -0.1210(8) 0.2289(6) 0.038(2) Uani 1 1 d . . .
H121 H 0.6625 -0.1830 0.2404 0.046 Uiso 1 1 calc R . .
C122 C 0.5173(9) -0.1198(8) 0.2196(7) 0.043(3) Uani 1 1 d . . .
H122 H 0.5055 -0.1818 0.2227 0.052 Uiso 1 1 calc R . .
C123 C 0.4404(7) -0.0287(7) 0.2057(6) 0.030(2) Uani 1 1 d . . .
H123 H 0.3737 -0.0268 0.2024 0.036 Uiso 1 1 calc R . .
Ir1 Ir -0.00711(3) 0.25197(3) 0.74838(3) 0.02147(11) Uani 1 1 d . . .
Cl1 Cl 0.06349(19) 0.38062(18) 0.70190(15) 0.0304(5) Uani 1 1 d . . .
Cl2 Cl -0.07584(18) 0.12278(16) 0.79642(14) 0.0256(5) Uani 1 1 d . . .
Cl3 Cl -0.19558(16) 0.38897(15) 0.83044(14) 0.0233(5) Uani 1 1 d . . .
Cl4 Cl 0.18051(18) 0.11910(18) 0.66425(16) 0.0358(6) Uani 1 1 d . . .
Cl5 Cl -0.04557(19) 0.25515(18) 0.61939(14) 0.0304(5) Uani 1 1 d . . .
O1 O 0.0882(5) 0.1735(4) 0.8780(4) 0.0307(14) Uani 1 1 d . . .
N1 N 0.0243(6) 0.2506(5) 0.8578(5) 0.0245(16) Uani 1 1 d . . .
N2 N -0.0285(6) 0.3396(5) 0.9139(5) 0.0230(15) Uani 1 1 d . . .
H2A H -0.0789 0.3949 0.9037 0.028 Uiso 1 1 calc R . .
C11 C -0.0061(7) 0.3495(7) 0.9924(5) 0.026(2) Uani 1 1 d . . .
H11K H 0.0057 0.2837 1.0192 0.032 Uiso 1 1 calc R . .
H11L H -0.0751 0.4072 1.0396 0.032 Uiso 1 1 calc R . .
C12 C 0.0988(7) 0.3714(6) 0.9684(6) 0.0228(19) Uani 1 1 d . . .
C13 C 0.1663(7) 0.3795(7) 0.8797(6) 0.034(2) Uani 1 1 d . . .
H13A H 0.1476 0.3708 0.8315 0.040 Uiso 1 1 calc R . .
C14 C 0.1272(8) 0.3858(6) 1.0376(6) 0.030(2) Uani 1 1 d . . .
H14A H 0.0808 0.3818 1.0988 0.035 Uiso 1 1 calc R . .
C15 C 0.2214(9) 0.4058(7) 1.0191(8) 0.044(3) Uani 1 1 d . . .
H15A H 0.2388 0.4161 1.0677 0.053 Uiso 1 1 calc R . .
C16 C 0.2908(8) 0.4111(8) 0.9310(8) 0.042(3) Uani 1 1 d . . .
H16A H 0.3579 0.4219 0.9177 0.051 Uiso 1 1 calc R . .
C17 C 0.2599(4) 0.4000(4) 0.8616(3) 0.043(2) Uiso 1 1 d . . .
H17A H 0.3045 0.4069 0.8009 0.052 Uiso 1 1 calc R . .
O100 O 0.2318(4) -0.1049(4) 0.3036(3) 0.063(2) Uiso 1 1 d R . .
O101 O -0.0779(4) 0.0508(4) 0.3969(3) 0.082(3) Uiso 1 1 d R . .
O102 O 0.0762(4) 0.0904(4) 0.4360(3) 0.096(3) Uiso 1 1 d R . .

loop_
_atom_site_aniso_label
_atom_site_aniso_U_11
_atom_site_aniso_U_22
_atom_site_aniso_U_33
_atom_site_aniso_U_23
_atom_site_aniso_U_13
_atom_site_aniso_U_12
P2 0.0215(11) 0.0341(14) 0.0200(12) -0.0013(10) -0.0058(10) -0.0139(10)
C201 0.027(5) 0.034(5) 0.029(5) 0.000(4) -0.013(4) -0.014(4)
C202 0.042(6) 0.038(6) 0.036(6) 0.012(5) -0.019(5) -0.025(5)
C203 0.039(5) 0.036(6) 0.046(7) 0.004(5) -0.014(5) -0.025(5)
C204 0.035(6) 0.051(7) 0.063(8) -0.019(6) -0.026(6) -0.016(5)
C205 0.054(7) 0.065(8) 0.038(6) 0.001(6) -0.030(6) -0.019(6)
C206 0.046(6) 0.052(7) 0.030(6) 0.011(5) -0.022(5) -0.025(5)
C207 0.019(4) 0.025(5) 0.024(5) 0.006(4) -0.009(4) -0.014(4)
C208 0.033(5) 0.024(5) 0.027(5) 0.008(4) -0.006(4) -0.008(4)
C209 0.035(5) 0.057(7) 0.017(5) 0.008(5) -0.008(4) -0.017(5)
C210 0.031(5) 0.034(6) 0.021(5) -0.001(4) -0.003(4) -0.021(4)
C211 0.044(6) 0.023(6) 0.042(7) -0.001(5) 0.003(5) -0.008(5)
C212 0.036(5) 0.051(7) 0.023(5) 0.006(5) -0.006(5) -0.004(5)
C213 0.052(7) 0.050(7) 0.026(6) -0.006(5) 0.000(5) -0.039(6)
C214 0.029(6) 0.119(12) 0.042(7) 0.033(7) -0.014(6) -0.029(7)
C215 0.042(7) 0.22(2) 0.047(9) 0.046(12) -0.017(7) -0.081(12)
C216 0.20(2) 0.20(2) 0.028(9) 0.005(12) -0.004(12) -0.18(2)
C217 0.050(12) 0.032(11) 0.027(11) 0.014(8) -0.019(10) -0.016(10)
C218 0.058(14) 0.047(14) 0.022(11) 0.023(10) -0.004(11) -0.024(11)
C217 0.055(16) 0.072(19) 0.07(2) 0.013(15) -0.001(16) -0.045(15)
C218 0.062(17) 0.09(2) 0.040(15) 0.007(15) 0.004(13) -0.050(16)
C219 0.021(4) 0.039(6) 0.023(5) -0.002(4) -0.002(4) -0.010(4)
C220 0.025(5) 0.038(6) 0.033(6) 0.001(4) 0.000(4) -0.010(4)
C221 0.036(5) 0.056(7) 0.032(6) 0.001(5) -0.017(5) -0.014(5)
C222 0.036(6) 0.062(8) 0.031(6) 0.005(5) -0.015(5) -0.008(5)
C223 0.033(6) 0.052(7) 0.034(6) 0.016(5) -0.002(5) -0.005(5)
C224 0.038(6) 0.037(6) 0.042(7) 0.011(5) 0.005(5) -0.014(5)
P1 0.0172(10) 0.0209(12) 0.0224(12) -0.0002(9) -0.0102(10) -0.0061(9)
C100 0.015(4) 0.026(5) 0.026(5) -0.012(4) -0.008(4) -0.002(4)
C101 0.032(5) 0.047(6) 0.033(6) -0.004(5) -0.022(5) 0.004(5)
C102 0.041(6) 0.059(8) 0.034(6) -0.013(5) -0.026(5) 0.001(5)
C103 0.033(5) 0.048(7) 0.032(6) -0.007(5) -0.016(5) -0.014(5)
C104 0.025(5) 0.031(6) 0.048(7) -0.011(5) -0.011(5) -0.007(4)
C105 0.027(5) 0.027(5) 0.033(5) 0.003(4) -0.012(4) -0.012(4)
C106 0.021(4) 0.016(4) 0.025(5) 0.004(3) -0.014(4) -0.009(3)
C107 0.022(4) 0.033(5) 0.028(5) 0.005(4) -0.009(4) -0.013(4)
C108 0.023(5) 0.042(6) 0.052(7) -0.002(5) -0.019(5) -0.013(4)
C109 0.035(5) 0.028(5) 0.048(6) 0.005(4) -0.030(5) -0.013(4)
C110 0.036(5) 0.029(5) 0.032(5) 0.000(4) -0.021(5) -0.012(4)
C111 0.025(4) 0.023(5) 0.023(5) -0.001(4) -0.010(4) -0.008(4)
C112 0.023(4) 0.033(5) 0.031(5) 0.010(4) -0.018(4) -0.014(4)
C113 0.032(5) 0.037(6) 0.033(6) 0.001(4) -0.010(5) -0.015(4)
C114 0.035(6) 0.066(8) 0.040(6) 0.006(5) -0.010(5) -0.029(5)
C115 0.036(6) 0.076(9) 0.059(8) 0.033(7) -0.024(6) -0.039(6)
C116 0.049(7) 0.045(7) 0.097(10) 0.044(7) -0.047(7) -0.036(6)
C117 0.026(5) 0.028(5) 0.052(6) 0.009(5) -0.022(5) -0.014(4)
C118 0.021(4) 0.021(5) 0.021(5) -0.002(4) -0.012(4) -0.004(4)
C119 0.027(5) 0.021(5) 0.050(6) -0.005(4) -0.022(5) 0.000(4)
C120 0.029(5) 0.030(6) 0.046(6) -0.011(4) -0.026(5) 0.006(4)
C121 0.034(5) 0.039(6) 0.029(6) 0.008(4) -0.018(5) -0.001(5)
C122 0.048(6) 0.042(6) 0.043(6) 0.028(5) -0.020(5) -0.025(5)
C123 0.027(5) 0.036(6) 0.029(5) 0.012(4) -0.012(4) -0.016(4)
Ir1 0.01905(18) 0.02661(19) 0.02087(18) -0.00006(12) -0.00967(13) -0.01042(14)
Cl1 0.0369(12) 0.0427(14) 0.0251(12) 0.0091(10) -0.0149(10) -0.0281(11)
Cl2 0.0313(11) 0.0253(12) 0.0269(12) 0.0027(9) -0.0140(10) -0.0168(9)
Cl3 0.0208(10) 0.0235(11) 0.0270(12) 0.0009(9) -0.0132(9) -0.0076(8)
Cl4 0.0220(11) 0.0399(14) 0.0337(13) -0.0113(11) -0.0083(10) -0.0050(10)
Cl5 0.0405(12) 0.0381(13) 0.0204(11) 0.0051(9) -0.0151(10) -0.0223(11)
O1 0.039(3) 0.021(3) 0.037(4) 0.003(3) -0.022(3) -0.010(3)
N1 0.019(3) 0.020(4) 0.026(4) -0.002(3) -0.014(3) 0.003(3)
N2 0.028(4) 0.018(4) 0.023(4) -0.002(3) -0.012(3) -0.009(3)
C11 0.028(5) 0.026(5) 0.015(4) -0.008(4) -0.009(4) -0.002(4)
C12 0.026(4) 0.012(4) 0.033(5) 0.002(4) -0.017(4) -0.005(3)
C13 0.022(4) 0.042(6) 0.035(6) -0.010(4) -0.012(4) -0.011(4)
C14 0.039(5) 0.017(5) 0.036(5) -0.002(4) -0.023(5) -0.007(4)
C15 0.051(6) 0.022(5) 0.080(9) -0.003(5) -0.053(7) -0.008(5)
C16 0.027(5) 0.038(6) 0.059(7) -0.005(5) -0.017(5) -0.012(4)

loop_
_atom_type_symbol
_atom_type_description
_atom_type_scat_dispersion_real
_atom_type_scat_dispersion_imag
_atom_type_scat_source
C C 0.0033 0.0016 'International Tables Vol C Tables 4.2.6.8 and 6.1.1.4'
H H 0.0000 0.0000 'International Tables Vol C Tables 4.2.6.8 and 6.1.1.4'
Cl Cl 0.1484 0.1585 'International Tables Vol C Tables 4.2.6.8 and 6.1.1.4'
Ir Ir -1.4442 7.9887 'International Tables Vol C Tables 4.2.6.8 and 6.1.1.4'
N N 0.0061 0.0033 'International Tables Vol C Tables 4.2.6.8 and 6.1.1.4'
O O 0.0106 0.0060 'International Tables Vol C Tables 4.2.6.8 and 6.1.1.4'
P P 0.1023 0.0942 'International Tables Vol C Tables 4.2.6.8 and 6.1.1.4'

loop_
_geom_angle_atom_site_label_1
_geom_angle_atom_site_label_2
_geom_angle_atom_site_label_3
_geom_angle
C219 P2 C201 109.3(4)
C219 P2 C213 108.3(5)
C201 P2 C213 110.7(5)
C219 P2 C207 108.0(4)
C201 P2 C207 107.7(4)
C213 P2 C207 112.8(4)
C206 C201 C202 120.7(8)
C206 C201 P2 120.2(7)
C202 C201 P2 119.1(7)
C203 C202 C201 118.7(9)
C203 C202 H202 120.7
C201 C202 H202 120.7
C204 C203 C202 121.1(10)
C204 C203 H203 119.5
C202 C203 H203 119.5
C203 C204 C205 120.0(9)
C203 C204 H204 120.0
C205 C204 H204 120.0
C204 C205 C206 121.3(10)
C204 C205 H205 119.3
C206 C205 H205 119.3
C201 C206 C205 118.2(10)
C201 C206 H206 120.9
C205 C206 H206 120.9
C212 C207 C208 118.9(8)
C212 C207 P2 120.4(7)
C208 C207 P2 120.7(7)
C209 C208 C207 119.8(9)
C209 C208 H208 120.1
C207 C208 H208 120.1
C210 C209 C208 121.4(9)
C210 C209 H209 119.3
C208 C209 H209 119.3
C209 C210 C211 119.7(9)
C209 C210 H210 120.2
C211 C210 H210 120.2
C210 C211 C212 119.9(9)
C210 C211 H211 120.0
C212 C211 H211 120.0
C207 C212 C211 120.3(9)
C207 C212 H212 119.9
C211 C212 H212 119.9
C218 C213 C214 109.6(16)
C218 C213 C217 44.3(15)
C214 C213 C217 121.0(12)
C218 C213 P2 122.5(14)
C214 C213 P2 122.0(10)
C217 C213 P2 113.8(10)
C213 C214 C215 120.7(14)
C213 C214 H214 119.7
C215 C214 H214 119.7
C216 C215 C214 123.9(16)
C216 C215 C217 34.8(12)
C214 C215 C217 91.9(12)
C216 C215 H215 118.1
C214 C215 H215 118.1
C217 C215 H215 147.0
C217 C216 C215 107(2)
C217 C216 C218 43.8(18)
C215 C216 C218 119.0(14)
C217 C216 H216 115.0
C215 C216 H216 120.5
C218 C216 H216 120.5
C218 C217 C213 115.7(19)
C218 C217 H217 122.2
C213 C217 H217 122.2
C217 C218 C216 113.5(18)
C217 C218 H218 123.2
C216 C218 H218 123.2
C216 C217 C218 126(3)
C216 C217 C215 38.2(15)
C218 C217 C215 92.2(19)
C216 C217 H21A 116.8
C218 C217 H21A 116.8
C215 C217 H21A 146.0
C213 C218 C217 120(2)
C213 C218 H21B 119.8
C217 C218 H21B 119.8
C220 C219 C221 119.1(9)
C220 C219 P2 121.5(7)
C221 C219 P2 119.4(8)
C224 C220 C219 120.4(10)
C224 C220 H220 119.8
C219 C220 H220 119.8
C222 C221 C219 119.6(10)
C222 C221 H221 120.2
C219 C221 H221 120.2
C223 C222 C221 120.1(10)
C223 C222 H222 119.9
C221 C222 H222 119.9
C222 C223 C224 120.4(10)
C222 C223 H223 119.8
C224 C223 H223 119.8
C220 C224 C223 120.3(11)
C220 C224 H224 119.9
C223 C224 H224 119.9
C112 P1 C100 112.5(4)
C112 P1 C118 106.3(4)
C100 P1 C118 108.5(4)
C112 P1 C106 110.4(4)
C100 P1 C106 109.0(4)
C118 P1 C106 110.0(4)
C105 C100 C101 120.4(8)
C105 C100 P1 121.2(7)
C101 C100 P1 118.2(7)
C100 C101 C102 119.9(9)
C100 C101 H101 120.0
C102 C101 H101 120.0
C103 C102 C101 119.6(10)
C103 C102 H102 120.2
C101 C102 H102 120.2
C104 C103 C102 120.7(9)
C104 C103 H103 119.6
C102 C103 H103 119.6
C103 C104 C105 119.8(9)
C103 C104 H104 120.1
C105 C104 H104 120.1
C100 C105 C104 119.3(9)
C100 C105 H105 120.4
C104 C105 H105 120.4
C111 C106 C107 120.1(7)
C111 C106 P1 122.7(6)
C107 C106 P1 117.1(6)
C106 C107 C108 119.7(9)
C106 C107 H107 120.1
C108 C107 H107 120.1
C109 C108 C107 119.1(9)
C109 C108 H108 120.5
C107 C108 H108 120.5
C110 C109 C108 121.1(8)
C110 C109 H109 119.4
C108 C109 H109 119.4
C111 C110 C109 119.5(8)
C111 C110 H110 120.3
C109 C110 H110 120.3
C110 C111 C106 120.4(8)
C110 C111 H111 119.8
C106 C111 H111 119.8
C113 C112 C117 118.7(8)
C113 C112 P1 116.8(7)
C117 C112 P1 124.5(7)
C114 C113 C112 119.9(9)
C114 C113 H113 120.1
C112 C113 H113 120.1
C115 C114 C113 120.8(10)
C115 C114 H114 119.6
C113 C114 H114 119.6
C114 C115 C116 120.0(10)
C114 C115 H115 120.0
C116 C115 H115 120.0
C115 C116 C117 122.0(10)
C115 C116 H116 119.0
C117 C116 H116 119.0
C116 C117 C112 118.5(10)
C116 C117 H117 120.7
C112 C117 H117 120.7
C123 C118 C119 120.1(8)
C123 C118 P1 121.7(6)
C119 C118 P1 118.2(7)
C120 C119 C118 120.1(9)
C120 C119 H119 119.9
C118 C119 H119 119.9
C121 C120 C119 120.0(9)
C121 C120 H120 120.0
C119 C120 H120 120.0
C120 C121 C122 120.1(8)
C120 C121 H121 119.9
C122 C121 H121 119.9
C121 C122 C123 120.3(9)
C121 C122 H122 119.8
C123 C122 H122 119.8
C118 C123 C122 119.2(8)
C118 C123 H123 120.4
C122 C123 H123 120.4
N1 Ir1 Cl4 90.37(19)
N1 Ir1 Cl2 90.3(2)
Cl4 Ir1 Cl2 89.65(9)
N1 Ir1 Cl1 88.8(2)
Cl4 Ir1 Cl1 90.02(9)
Cl2 Ir1 Cl1 178.99(8)
N1 Ir1 Cl5 179.5(2)
Cl4 Ir1 Cl5 90.11(9)
Cl2 Ir1 Cl5 89.94(8)
Cl1 Ir1 Cl5 91.01(8)
N1 Ir1 Cl3 90.44(19)
Cl4 Ir1 Cl3 178.52(9)
Cl2 Ir1 Cl3 91.59(8)
Cl1 Ir1 Cl3 88.75(8)
Cl5 Ir1 Cl3 89.08(8)
O1 N1 N2 116.8(6)
O1 N1 Ir1 125.8(5)
N2 N1 Ir1 117.4(5)
N1 N2 C11 122.1(6)
N1 N2 H2A 119.0
C11 N2 H2A 119.0
N2 C11 C12 113.3(7)
N2 C11 H11K 108.9
C12 C11 H11K 108.9
N2 C11 H11L 108.9
C12 C11 H11L 108.9
H11K C11 H11L 107.7
C14 C12 C13 118.7(8)
C14 C12 C11 119.0(8)
C13 C12 C11 122.3(7)
C17 C13 C12 120.1(7)
C17 C13 H13A 119.9
C12 C13 H13A 119.9
C15 C14 C12 121.0(9)
C15 C14 H14A 119.5
C12 C14 H14A 119.5
C14 C15 C16 120.8(9)
C14 C15 H15A 119.6
C16 C15 H15A 119.6
C15 C16 C17 118.2(8)
C15 C16 H16A 120.9
C17 C16 H16A 120.9
C13 C17 C16 121.1(7)
C13 C17 H17A 119.5
C16 C17 H17A 119.5

loop_
_geom_bond_atom_site_label_1
_geom_bond_atom_site_label_2
_geom_bond_distance
P2 C219 1.783(9)
P2 C201 1.797(8)
P2 C213 1.804(10)
P2 C207 1.807(8)
C201 C206 1.385(13)
C201 C202 1.408(13)
C202 C203 1.375(13)
C202 H202 0.9500
C203 C204 1.364(15)
C203 H203 0.9500
C204 C205 1.371(16)
C204 H204 0.9500
C205 C206 1.388(14)
C205 H205 0.9500
C206 H206 0.9500
C207 C212 1.375(13)
C207 C208 1.387(12)
C208 C209 1.375(13)
C208 H208 0.9500
C209 C210 1.352(13)
C209 H209 0.9500
C210 C211 1.369(14)
C210 H210 0.9500
C211 C212 1.391(14)
C211 H211 0.9500
C212 H212 0.9500
C213 C218 1.18(3)
C213 C214 1.353(15)
C213 C217 1.54(2)
C214 C215 1.382(19)
C214 H214 0.9500
C215 C216 1.27(3)
C215 C217 1.97(4)
C215 H215 0.9500
C216 C217 1.17(3)
C216 C218 1.68(3)
C216 H216 0.9500
C217 C218 1.44(3)
C217 H217 0.9500
C218 H218 0.9500
C217 C218 1.48(3)
C217 H21A 0.9500
C218 H21B 0.9500
C219 C220 1.396(13)
C219 C221 1.401(13)
C220 C224 1.368(14)
C220 H220 0.9500
C221 C222 1.388(14)
C221 H221 0.9500
C222 C223 1.374(16)
C222 H222 0.9500
C223 C224 1.380(16)
C223 H223 0.9500
C224 H224 0.9500
P1 C112 1.778(9)
P1 C100 1.793(8)
P1 C118 1.799(8)
P1 C106 1.810(7)
C100 C105 1.379(12)
C100 C101 1.391(13)
C101 C102 1.393(13)
C101 H101 0.9500
C102 C103 1.379(14)
C102 H102 0.9500
C103 C104 1.380(14)
C103 H103 0.9500
C104 C105 1.406(13)
C104 H104 0.9500
C105 H105 0.9500
C106 C111 1.381(11)
C106 C107 1.381(12)
C107 C108 1.398(12)
C107 H107 0.9500
C108 C109 1.381(13)
C108 H108 0.9500
C109 C110 1.377(13)
C109 H109 0.9500
C110 C111 1.377(12)
C110 H110 0.9500
C111 H111 0.9500
C112 C113 1.409(13)
C112 C117 1.421(12)
C113 C114 1.374(14)
C113 H113 0.9500
C114 C115 1.363(15)
C114 H114 0.9500
C115 C116 1.370(17)
C115 H115 0.9500
C116 C117 1.369(14)
C116 H116 0.9500
C117 H117 0.9500
C118 C123 1.371(12)
C118 C119 1.396(12)
C119 C120 1.370(12)
C119 H119 0.9500
C120 C121 1.368(14)
C120 H120 0.9500
C121 C122 1.385(14)
C121 H121 0.9500
C122 C123 1.386(13)
C122 H122 0.9500
C123 H123 0.9500
Ir1 N1 2.000(7)
Ir1 Cl4 2.350(3)
Ir1 Cl2 2.357(2)
Ir1 Cl1 2.362(2)
Ir1 Cl5 2.367(2)
Ir1 Cl3 2.373(2)
O1 N1 1.232(8)
N1 N2 1.315(9)
N2 C11 1.460(10)
N2 H2A 0.8800
C11 C12 1.517(12)
C11 H11K 0.9900
C11 H11L 0.9900
C12 C14 1.386(11)
C12 C13 1.390(13)
C13 C17 1.370(10)
C13 H13A 0.9500
C14 C15 1.372(13)
C14 H14A 0.9500
C15 C16 1.377(15)
C15 H15A 0.9500
C16 C17 1.401(11)
C16 H16A 0.9500
C17 H17A 0.9500

loop_
_geom_torsion_atom_site_label_1
_geom_torsion_atom_site_label_2
_geom_torsion_atom_site_label_3
_geom_torsion_atom_site_label_4
_geom_torsion
C219 P2 C201 C206 110.0(8)
C213 P2 C201 C206 -9.2(9)
C207 P2 C201 C206 -132.9(8)
C219 P2 C201 C202 -70.5(8)
C213 P2 C201 C202 170.3(8)
C207 P2 C201 C202 46.6(8)
C206 C201 C202 C203 -0.5(14)
P2 C201 C202 C203 180.0(7)
C201 C202 C203 C204 0.5(15)
C202 C203 C204 C205 0.0(16)
C203 C204 C205 C206 -0.4(17)
C202 C201 C206 C205 0.2(15)
P2 C201 C206 C205 179.7(8)
C204 C205 C206 C201 0.3(16)
C219 P2 C207 C212 -168.9(7)
C201 P2 C207 C212 73.1(8)
C213 P2 C207 C212 -49.3(9)
C219 P2 C207 C208 14.8(8)
C201 P2 C207 C208 -103.2(7)
C213 P2 C207 C208 134.4(7)
C212 C207 C208 C209 1.0(13)
P2 C207 C208 C209 177.3(7)
C207 C208 C209 C210 1.7(14)
C208 C209 C210 C211 -2.1(15)
C209 C210 C211 C212 -0.2(15)
C208 C207 C212 C211 -3.4(14)
P2 C207 C212 C211 -179.7(8)
C210 C211 C212 C207 3.0(16)
C219 P2 C213 C218 136(2)
C201 P2 C213 C218 -104(2)
C207 P2 C213 C218 17(2)
C219 P2 C213 C214 -13.7(11)
C201 P2 C213 C214 106.0(10)
C207 P2 C213 C214 -133.2(9)
C219 P2 C213 C217 -173.8(10)
C201 P2 C213 C217 -54.1(11)
C207 P2 C213 C217 66.7(11)
C218 C213 C214 C215 26(2)
C217 C213 C214 C215 -22(2)
P2 C213 C214 C215 179.7(10)
C213 C214 C215 C216 -1(2)
C213 C214 C215 C217 -15.7(16)
C214 C215 C216 C217 -26(3)
C214 C215 C216 C218 20(3)
C217 C215 C216 C218 46.1(19)
C218 C213 C217 C218 -64(2)
C214 C213 C217 C218 22(2)
P2 C213 C217 C218 -177.3(15)
C213 C217 C218 C216 -4(3)
C217 C216 C218 C217 68(3)
C215 C216 C218 C217 -16(3)
C215 C216 C217 C218 31(4)
C218 C216 C217 C218 -84(3)
C218 C216 C217 C215 -114(2)
C214 C215 C217 C216 159(2)
C216 C215 C217 C218 -156(3)
C214 C215 C217 C218 3(2)
C214 C213 C218 C217 -23(3)
C217 C213 C218 C217 92(3)
P2 C213 C218 C217 -176(2)
C216 C217 C218 C213 -6(5)
C215 C217 C218 C213 12(3)
C201 P2 C219 C220 -2.1(9)
C213 P2 C219 C220 118.6(8)
C207 P2 C219 C220 -119.0(8)
C201 P2 C219 C221 177.9(7)
C213 P2 C219 C221 -61.5(9)
C207 P2 C219 C221 60.9(8)
C221 C219 C220 C224 -1.1(14)
P2 C219 C220 C224 178.8(7)
C220 C219 C221 C222 1.5(14)
P2 C219 C221 C222 -178.4(8)
C219 C221 C222 C223 0.1(15)
C221 C222 C223 C224 -2.0(16)
C219 C220 C224 C223 -0.8(15)
C222 C223 C224 C220 2.4(15)
C112 P1 C100 C105 53.2(8)
C118 P1 C100 C105 170.6(7)
C106 P1 C100 C105 -69.7(8)
C112 P1 C100 C101 -132.7(7)
C118 P1 C100 C101 -15.3(8)
C106 P1 C100 C101 104.4(7)
C105 C100 C101 C102 -1.9(14)
P1 C100 C101 C102 -176.0(8)
C100 C101 C102 C103 -2.0(16)
C101 C102 C103 C104 2.5(15)
C102 C103 C104 C105 0.9(14)
C101 C100 C105 C104 5.3(13)
P1 C100 C105 C104 179.2(6)
C103 C104 C105 C100 -4.8(13)
C112 P1 C106 C111 19.6(8)
C100 P1 C106 C111 143.7(7)
C118 P1 C106 C111 -97.4(7)
C112 P1 C106 C107 -163.4(6)
C100 P1 C106 C107 -39.3(8)
C118 P1 C106 C107 79.6(7)
C111 C106 C107 C108 0.3(12)
P1 C106 C107 C108 -176.8(7)
C106 C107 C108 C109 -0.5(13)
C107 C108 C109 C110 0.7(14)
C108 C109 C110 C111 -0.7(13)
C109 C110 C111 C106 0.4(13)
C107 C106 C111 C110 -0.2(12)
P1 C106 C111 C110 176.7(6)
C100 P1 C112 C113 166.6(6)
C118 P1 C112 C113 48.0(7)
C106 P1 C112 C113 -71.3(7)
C100 P1 C112 C117 -11.4(8)
C118 P1 C112 C117 -130.0(7)
C106 P1 C112 C117 110.7(7)
C117 C112 C113 C114 -2.7(13)
P1 C112 C113 C114 179.2(7)
C112 C113 C114 C115 0.5(15)
C113 C114 C115 C116 2.3(16)
C114 C115 C116 C117 -3.0(16)
C115 C116 C117 C112 0.9(14)
C113 C112 C117 C116 2.0(12)
P1 C112 C117 C116 179.9(7)
C112 P1 C118 C123 -134.4(7)
C100 P1 C118 C123 104.3(8)
C106 P1 C118 C123 -14.9(8)
C112 P1 C118 C119 47.9(8)
C100 P1 C118 C119 -73.4(8)
C106 P1 C118 C119 167.4(7)
C123 C118 C119 C120 -0.3(14)
P1 C118 C119 C120 177.4(7)
C118 C119 C120 C121 1.5(15)
C119 C120 C121 C122 -0.3(15)
C120 C121 C122 C123 -2.1(15)
C119 C118 C123 C122 -2.0(13)
P1 C118 C123 C122 -179.7(7)
C121 C122 C123 C118 3.2(14)
Cl4 Ir1 N1 O1 -31.6(7)
Cl2 Ir1 N1 O1 58.1(7)
Cl1 Ir1 N1 O1 -121.6(7)
Cl5 Ir1 N1 O1 173(100)
Cl3 Ir1 N1 O1 149.7(7)
Cl4 Ir1 N1 N2 149.0(6)
Cl2 Ir1 N1 N2 -121.3(6)
Cl1 Ir1 N1 N2 59.0(6)
Cl5 Ir1 N1 N2 -6(27)
Cl3 Ir1 N1 N2 -29.7(6)
O1 N1 N2 C11 4.8(11)
Ir1 N1 N2 C11 -175.8(6)
N1 N2 C11 C12 84.4(9)
N2 C11 C12 C14 178.0(7)
N2 C11 C12 C13 -0.7(11)
C14 C12 C13 C17 0.9(12)
C11 C12 C13 C17 179.6(7)
C13 C12 C14 C15 -1.2(12)
C11 C12 C14 C15 180.0(8)
C12 C14 C15 C16 -0.6(13)
C14 C15 C16 C17 2.7(13)
C12 C13 C17 C16 1.3(11)
C15 C16 C17 C13 -3.1(12)
